data_7030115
loop_
_publ_author_name
'Zhou, Jian'
'Hu, Feilong'
'An, Litao'
'Liu, Xing'
'Meng, Chang-yu'

_publ_section_title
;
 Novel lanthanoid thioantimonates: the first coexistence of different
 types of thioantimonate anions in the same framework.
;
_journal_issue 38
_journal_name_full 'Dalton transactions (Cambridge, England : 2003)'
_journal_page_first 11760
_journal_page_last 11764
_journal_paper_doi 10.1039/c2dt31005h
_journal_volume 41
_journal_year 2012
_chemical_formula_moiety 'C32 H92 N20 S18 Sb8 Sm4 '
_chemical_formula_sum 'C32 H92 N20 S18 Sb8 Sm4'
_chemical_formula_weight 2910.04
_chemical_name_systematic
;
?
;
_space_group_IT_number 2
_symmetry_cell_setting triclinic
_symmetry_space_group_name_Hall '-P 1'
_symmetry_space_group_name_H-M 'P -1'
_atom_sites_solution_hydrogens geom
_atom_sites_solution_primary direct
_atom_sites_solution_secondary difmap
_audit_creation_method SHELXL-97
_cell_angle_alpha 116.67(3)
_cell_angle_beta 96.56(3)
_cell_angle_gamma 98.88(3)
_cell_formula_units_Z 1
_cell_length_a 9.6338(19)
_cell_length_b 14.685(3)
_cell_length_c 16.265(3)
_cell_measurement_reflns_used 8778
_cell_measurement_temperature 296(2)
_cell_measurement_theta_max 28.46
_cell_measurement_theta_min 2.19
_cell_volume 1987.2(10)
_computing_cell_refinement 'CrystalClear, Ver. 1.30 (Rigaku/MSC, 2001)'
_computing_data_collection 'CrystalClear, Ver. 1.30 (Rigaku/MSC, 2001)'
_computing_data_reduction 'CrystalStructure, Ver. 3.60 (Rigaku/MSC, 2004)'
_computing_molecular_graphics 'ORTEPII (Johnson, 1976)'
_computing_publication_material SHELXL97
_computing_structure_refinement 'SHELXL97 (Sheldrick, 1997)'
_computing_structure_solution 'SHELXS97 (Sheldrick, 1990)'
_diffrn_ambient_temperature 296(2)
_diffrn_detector_area_resol_mean 7.31
_diffrn_measured_fraction_theta_full 0.974
_diffrn_measured_fraction_theta_max 0.974
_diffrn_measurement_device_type 'Rigaku Mercury'
_diffrn_measurement_method \w
_diffrn_radiation_monochromator graphite
_diffrn_radiation_source 'fine-focus sealed tube'
_diffrn_radiation_type MoK\a
_diffrn_radiation_wavelength 0.71073
_diffrn_reflns_av_R_equivalents 0.0394
_diffrn_reflns_av_sigmaI/netI 0.0655
_diffrn_reflns_limit_h_max 12
_diffrn_reflns_limit_h_min -12
_diffrn_reflns_limit_k_max 17
_diffrn_reflns_limit_k_min -18
_diffrn_reflns_limit_l_max 20
_diffrn_reflns_limit_l_min -12
_diffrn_reflns_number 12630
_diffrn_reflns_theta_full 26.50
_diffrn_reflns_theta_max 26.50
_diffrn_reflns_theta_min 1.60
_exptl_absorpt_coefficient_mu 6.087
_exptl_absorpt_correction_T_max 0.5050
_exptl_absorpt_correction_T_min 0.3613
_exptl_absorpt_correction_type multi-scan
_exptl_absorpt_process_details 'Jacobson, R. (1998) Private communication'
_exptl_crystal_colour yellow
_exptl_crystal_density_diffrn 2.432
_exptl_crystal_density_method 'not measured'
_exptl_crystal_description block
_exptl_crystal_F_000 1368
_exptl_crystal_size_max 0.21
_exptl_crystal_size_mid 0.18
_exptl_crystal_size_min 0.13
_refine_diff_density_max 2.207
_refine_diff_density_min -3.497
_refine_diff_density_rms 0.287
_refine_ls_extinction_method none
_refine_ls_goodness_of_fit_ref 1.030
_refine_ls_hydrogen_treatment constr
_refine_ls_matrix_type full
_refine_ls_number_parameters 487
_refine_ls_number_reflns 8033
_refine_ls_number_restraints 623
_refine_ls_restrained_S_all 1.003
_refine_ls_R_factor_all 0.0558
_refine_ls_R_factor_gt 0.0521
_refine_ls_shift/su_max 0.005
_refine_ls_shift/su_mean 0.000
_refine_ls_structure_factor_coef Fsqd
_refine_ls_weighting_details 'calc w=1/[\s^2^(Fo^2^)+(0.0980P)^2^+4.0000P] where P=(Fo^2^+2Fc^2^)/3'
_refine_ls_weighting_scheme calc
_refine_ls_wR_factor_gt 0.1427
_refine_ls_wR_factor_ref 0.1474
_reflns_number_gt 7226
_reflns_number_total 8033
_reflns_threshold_expression >2sigma(I)
_cod_data_source_file c2dt31005h.txt
_cod_data_source_block 1
_cod_depositor_comments
;
The following automatic conversions were performed:

'_symmetry_cell_setting' value 'Triclinic' changed to 'triclinic'
according to
/usr/data/users/saulius/automatic-downloads/retrospective/RSC/lib/dictionaries/cif_core.dic
dictionary named 'cif_core.dic' version 2.4.2 from 2011-04-26.

Automatic conversion script
Id: cif_fix_values 2281 2013-09-26 08:29:07Z andrius 
;
_cod_original_sg_symbol_H-M P-1
_cod_database_code 7030115

loop_
_symmetry_equiv_pos_as_xyz
'x, y, z'
'-x, -y, -z'

loop_
_atom_site_label
_atom_site_type_symbol
_atom_site_fract_x
_atom_site_fract_y
_atom_site_fract_z
_atom_site_U_iso_or_equiv
_atom_site_adp_type
_atom_site_occupancy
_atom_site_symmetry_multiplicity
_atom_site_calc_flag
_atom_site_refinement_flags
_atom_site_disorder_assembly
_atom_site_disorder_group
Sm1 Sm 0.53941(3) 0.89064(2) 0.26728(2) 0.02483(11) Uani 1 1 d . . .
Sm2 Sm 0.71846(3) 0.63238(3) 0.72836(2) 0.02565(11) Uani 1 1 d . . .
Sb1 Sb 0.72294(5) 0.66565(4) 0.19540(3) 0.03265(14) Uani 1 1 d . . .
Sb2 Sb 0.87016(5) 0.87540(4) 0.44557(3) 0.02971(13) Uani 1 1 d . . .
Sb3 Sb 0.91557(5) 0.69659(4) 0.56552(3) 0.03017(13) Uani 1 1 d . . .
Sb4 Sb 0.93415(6) 0.94148(4) 0.87254(4) 0.04240(16) Uani 1 1 d . . .
S1 S 0.81305(18) 0.84255(15) 0.23470(14) 0.0353(4) Uani 1 1 d . . .
S2 S 0.7805(2) 0.68384(15) 0.35498(14) 0.0391(4) Uani 1 1 d . . .
S3 S 0.4742(2) 0.66600(15) 0.18107(16) 0.0403(4) Uani 1 1 d . . .
S4 S 0.6579(2) 0.93986(18) 0.45187(14) 0.0440(5) Uani 1 1 d . . .
S5 S 0.8907(2) 0.87361(16) 0.60007(14) 0.0418(4) Uani 1 1 d . A .
S6 S 0.99394(18) 0.73814(15) 0.72766(12) 0.0327(4) Uani 1 1 d . A .
S7 S 0.6795(2) 0.59954(18) 0.54305(14) 0.0459(5) Uani 1 1 d . A .
S8 S 0.6990(2) 0.84217(15) 0.84460(15) 0.0427(5) Uani 1 1 d . A .
S9 S 1.0764(2) 0.89520(15) 0.97323(16) 0.0466(5) Uani 1 1 d . . .
N1 N 0.4457(7) 1.0578(5) 0.3544(5) 0.0386(14) Uani 1 1 d . . .
H1A H 0.3540 1.0451 0.3257 0.046 Uiso 1 1 calc R . .
H1B H 0.4449 1.0684 0.4133 0.046 Uiso 1 1 calc R . .
N2 N 0.6967(6) 1.0609(5) 0.2804(5) 0.0345(13) Uani 1 1 d . . .
H2A H 0.7902 1.0573 0.2902 0.041 Uiso 1 1 calc R . .
N3 N 0.5541(7) 0.8783(5) 0.1039(4) 0.0365(14) Uani 1 1 d . . .
H3A H 0.5841 0.8186 0.0718 0.044 Uiso 1 1 calc R . .
N4 N 0.2876(6) 0.8421(5) 0.1586(5) 0.0421(16) Uani 1 1 d . . .
H4A H 0.2612 0.9030 0.1708 0.050 Uiso 1 1 calc R . .
N5 N 0.3222(7) 0.8480(5) 0.3342(5) 0.0424(16) Uani 1 1 d . . .
H5A H 0.3278 0.7903 0.3397 0.051 Uiso 1 1 calc R . .
H5B H 0.3327 0.9009 0.3927 0.051 Uiso 1 1 calc R . .
C1 C 0.5245(9) 1.1559(6) 0.3608(6) 0.0407(18) Uani 1 1 d . . .
H1C H 0.5158 1.2151 0.4179 0.049 Uiso 1 1 calc R . .
H1D H 0.4836 1.1636 0.3076 0.049 Uiso 1 1 calc R . .
C2 C 0.6803(8) 1.1544(6) 0.3614(6) 0.0413(18) Uani 1 1 d . . .
H2B H 0.7297 1.2164 0.3601 0.050 Uiso 1 1 calc R . .
H2C H 0.7240 1.1560 0.4189 0.050 Uiso 1 1 calc R . .
C3 C 0.6654(9) 1.0651(7) 0.1916(6) 0.0450(19) Uani 1 1 d . . .
H3B H 0.7377 1.1199 0.1929 0.054 Uiso 1 1 calc R . .
H3C H 0.5727 1.0820 0.1848 0.054 Uiso 1 1 calc R . .
C4 C 0.6640(9) 0.9621(7) 0.1092(6) 0.0437(18) Uani 1 1 d . . .
H4B H 0.6454 0.9670 0.0516 0.052 Uiso 1 1 calc R . .
H4C H 0.7573 0.9459 0.1152 0.052 Uiso 1 1 calc R . .
C5 C 0.4143(10) 0.8635(7) 0.0465(6) 0.047(2) Uani 1 1 d . . .
H5C H 0.4201 0.8340 -0.0193 0.057 Uiso 1 1 calc R . .
H5D H 0.3890 0.9305 0.0656 0.057 Uiso 1 1 calc R . .
C6 C 0.3026(9) 0.7917(7) 0.0594(6) 0.0452(19) Uani 1 1 d . . .
H6C H 0.2117 0.7771 0.0182 0.054 Uiso 1 1 calc R . .
H6D H 0.3302 0.7259 0.0435 0.054 Uiso 1 1 calc R . .
C7 C 0.1755(8) 0.7780(7) 0.1784(8) 0.056(3) Uani 1 1 d . . .
H7A H 0.1931 0.7086 0.1581 0.067 Uiso 1 1 calc R . .
H7B H 0.0820 0.7707 0.1439 0.067 Uiso 1 1 calc R . .
C8 C 0.1777(9) 0.8305(7) 0.2836(7) 0.051(2) Uani 1 1 d . . .
H8A H 0.1502 0.8968 0.3028 0.061 Uiso 1 1 calc R . .
H8B H 0.1099 0.7862 0.2977 0.061 Uiso 1 1 calc R . .
N6 N 0.453(4) 0.628(3) 0.692(2) 0.043(7) Uani 0.50 1 d PDU A 1
H6A H 0.4459 0.6922 0.7030 0.051 Uiso 0.50 1 calc PR A 1
H6B H 0.4202 0.5845 0.6301 0.051 Uiso 0.50 1 calc PR A 1
N7 N 0.564(2) 0.6311(16) 0.8518(12) 0.058(5) Uani 0.50 1 d PDU A 1
H7C H 0.5423 0.5602 0.8268 0.069 Uiso 0.50 1 calc PR A 1
N8 N 0.868(3) 0.647(2) 0.874(2) 0.038(4) Uani 0.50 1 d PDU A 1
H8C H 0.8943 0.7174 0.9127 0.045 Uiso 0.50 1 calc PR A 1
N9 N 0.882(3) 0.5063(13) 0.7093(14) 0.040(5) Uani 0.50 1 d PDU A 1
H9E H 0.9284 0.5117 0.6655 0.048 Uiso 0.50 1 calc PR A 1
N10 N 0.589(4) 0.433(3) 0.643(3) 0.040(5) Uani 0.50 1 d PDU A 1
H10A H 0.5561 0.4143 0.6840 0.048 Uiso 0.50 1 calc PR A 1
H10B H 0.5134 0.4199 0.5976 0.048 Uiso 0.50 1 calc PR A 1
C9 C 0.357(3) 0.5947(14) 0.7423(15) 0.042(5) Uani 0.50 1 d PDU A 1
H9A H 0.2719 0.6223 0.7427 0.050 Uiso 0.50 1 calc PR A 1
H9B H 0.3282 0.5189 0.7124 0.050 Uiso 0.50 1 calc PR A 1
C10 C 0.438(2) 0.6363(19) 0.8370(15) 0.049(5) Uani 0.50 1 d PDU A 1
H10C H 0.4358 0.7097 0.8703 0.059 Uiso 0.50 1 calc PR A 1
H10D H 0.3854 0.6017 0.8666 0.059 Uiso 0.50 1 calc PR A 1
C11 C 0.6646(18) 0.6489(18) 0.9352(13) 0.048(4) Uani 0.50 1 d PDU A 1
H11A H 0.6962 0.7242 0.9745 0.057 Uiso 0.50 1 calc PR A 1
H11B H 0.6094 0.6227 0.9695 0.057 Uiso 0.50 1 calc PR A 1
C12 C 0.7919(17) 0.6079(15) 0.9294(13) 0.047(3) Uani 0.50 1 d PDU A 1
H12A H 0.7672 0.5319 0.8981 0.056 Uiso 0.50 1 calc PR A 1
H12B H 0.8503 0.6336 0.9915 0.056 Uiso 0.50 1 calc PR A 1
C13 C 1.005(2) 0.6160(17) 0.8681(15) 0.066(5) Uani 0.50 1 d PDU A 1
H13A H 1.0779 0.6739 0.8750 0.079 Uiso 0.50 1 calc PR A 1
H13B H 1.0323 0.6025 0.9202 0.079 Uiso 0.50 1 calc PR A 1
C14 C 1.002(2) 0.5261(16) 0.7829(13) 0.057(4) Uani 0.50 1 d PDU A 1
H14A H 0.9949 0.4658 0.7936 0.068 Uiso 0.50 1 calc PR A 1
H14B H 1.0915 0.5358 0.7624 0.068 Uiso 0.50 1 calc PR A 1
C15 C 0.8240(19) 0.3928(13) 0.6649(16) 0.058(4) Uani 0.50 1 d PDU A 1
H15A H 0.8914 0.3553 0.6316 0.069 Uiso 0.50 1 calc PR A 1
H15B H 0.8046 0.3714 0.7117 0.069 Uiso 0.50 1 calc PR A 1
C16 C 0.693(2) 0.372(2) 0.6005(17) 0.058(6) Uani 0.50 1 d PDU A 1
H16A H 0.6478 0.2982 0.5718 0.070 Uiso 0.50 1 calc PR A 1
H16B H 0.7175 0.3868 0.5507 0.070 Uiso 0.50 1 calc PR A 1
N6' N 0.446(3) 0.623(3) 0.6739(18) 0.027(4) Uani 0.50 1 d PDU A 2
H6E H 0.4408 0.6759 0.6604 0.032 Uiso 0.50 1 calc PR A 2
H6F H 0.4089 0.5627 0.6205 0.032 Uiso 0.50 1 calc PR A 2
N7' N 0.561(2) 0.5887(11) 0.8319(10) 0.034(3) Uani 0.50 1 d PDU A 2
H7'A H 0.5451 0.5178 0.8054 0.040 Uiso 0.50 1 calc PR A 2
N8' N 0.865(3) 0.649(3) 0.889(2) 0.045(6) Uani 0.50 1 d PDU A 2
H8'A H 0.9334 0.7095 0.9111 0.054 Uiso 0.50 1 calc PR A 2
N9' N 0.887(3) 0.4900(13) 0.6857(11) 0.032(4) Uani 0.50 1 d PDU A 2
H9'A H 0.9633 0.5121 0.6655 0.038 Uiso 0.50 1 calc PR A 2
N10' N 0.577(5) 0.438(3) 0.630(3) 0.042(6) Uani 0.50 1 d PDU A 2
H10E H 0.5040 0.4285 0.6574 0.050 Uiso 0.50 1 calc PR A 2
H10F H 0.5386 0.4277 0.5727 0.050 Uiso 0.50 1 calc PR A 2
C9' C 0.355(3) 0.630(2) 0.7419(18) 0.061(6) Uani 0.50 1 d PDU A 2
H9C H 0.3388 0.7000 0.7715 0.073 Uiso 0.50 1 calc PR A 2
H9D H 0.2622 0.5820 0.7074 0.073 Uiso 0.50 1 calc PR A 2
C10' C 0.408(3) 0.606(2) 0.8151(19) 0.059(6) Uani 0.50 1 d PDU A 2
H10G H 0.3411 0.5438 0.8052 0.070 Uiso 0.50 1 calc PR A 2
H10H H 0.3983 0.6628 0.8739 0.070 Uiso 0.50 1 calc PR A 2
C11' C 0.6258(17) 0.6234(16) 0.9298(11) 0.040(4) Uani 0.50 1 d PDU A 2
H11C H 0.5706 0.6681 0.9699 0.048 Uiso 0.50 1 calc PR A 2
H11D H 0.6184 0.5625 0.9395 0.048 Uiso 0.50 1 calc PR A 2
C12' C 0.7738(17) 0.6794(17) 0.9594(13) 0.058(4) Uani 0.50 1 d PDU A 2
H12C H 0.8168 0.6718 1.0122 0.069 Uiso 0.50 1 calc PR A 2
H12D H 0.7762 0.7531 0.9823 0.069 Uiso 0.50 1 calc PR A 2
C13' C 0.952(2) 0.5702(14) 0.8643(13) 0.070(5) Uani 0.50 1 d PDU A 2
H13C H 1.0512 0.6091 0.8851 0.084 Uiso 0.50 1 calc PR A 2
H13D H 0.9374 0.5377 0.9040 0.084 Uiso 0.50 1 calc PR A 2
C14' C 0.941(2) 0.4855(15) 0.7714(11) 0.054(4) Uani 0.50 1 d PDU A 2
H14C H 0.8815 0.4238 0.7678 0.065 Uiso 0.50 1 calc PR A 2
H14D H 1.0367 0.4725 0.7678 0.065 Uiso 0.50 1 calc PR A 2
C15' C 0.8010(18) 0.3894(12) 0.6089(12) 0.047(4) Uani 0.50 1 d PDU A 2
H15C H 0.7953 0.3934 0.5507 0.056 Uiso 0.50 1 calc PR A 2
H15D H 0.8517 0.3353 0.6032 0.056 Uiso 0.50 1 calc PR A 2
C16' C 0.6571(19) 0.3570(19) 0.6179(19) 0.051(6) Uani 0.50 1 d PDU A 2
H16C H 0.6607 0.3443 0.6716 0.062 Uiso 0.50 1 calc PR A 2
H16D H 0.6081 0.2921 0.5621 0.062 Uiso 0.50 1 calc PR A 2

loop_
_atom_site_aniso_label
_atom_site_aniso_U_11
_atom_site_aniso_U_22
_atom_site_aniso_U_33
_atom_site_aniso_U_23
_atom_site_aniso_U_13
_atom_site_aniso_U_12
Sm1 0.02307(18) 0.02551(18) 0.0310(2) 0.01560(15) 0.00854(14) 0.01015(14)
Sm2 0.02555(18) 0.02595(19) 0.02594(19) 0.01267(15) 0.00532(14) 0.00621(14)
Sb1 0.0388(3) 0.0338(3) 0.0316(3) 0.0159(2) 0.0124(2) 0.0205(2)
Sb2 0.0271(2) 0.0292(2) 0.0353(3) 0.0164(2) 0.00786(19) 0.00896(18)
Sb3 0.0306(2) 0.0328(2) 0.0301(2) 0.0167(2) 0.00873(19) 0.00796(19)
Sb4 0.0346(3) 0.0363(3) 0.0562(3) 0.0259(3) -0.0018(2) 0.0037(2)
S1 0.0282(8) 0.0421(10) 0.0511(11) 0.0303(9) 0.0183(8) 0.0168(7)
S2 0.0556(11) 0.0293(8) 0.0348(9) 0.0188(8) 0.0027(8) 0.0096(8)
S3 0.0342(9) 0.0292(8) 0.0561(12) 0.0198(9) 0.0050(8) 0.0082(7)
S4 0.0504(11) 0.0581(12) 0.0349(10) 0.0225(9) 0.0169(9) 0.0362(10)
S5 0.0573(12) 0.0379(10) 0.0325(9) 0.0178(8) 0.0063(8) 0.0157(9)
S6 0.0272(8) 0.0390(9) 0.0327(9) 0.0199(8) 0.0020(7) 0.0043(7)
S7 0.0417(10) 0.0547(12) 0.0293(9) 0.0208(9) -0.0054(8) -0.0152(9)
S8 0.0295(9) 0.0336(9) 0.0448(11) 0.0037(8) -0.0017(8) 0.0073(7)
S9 0.0421(10) 0.0292(9) 0.0542(12) 0.0128(9) -0.0143(9) 0.0099(8)
N1 0.044(3) 0.035(3) 0.043(4) 0.019(3) 0.019(3) 0.018(3)
N2 0.029(3) 0.033(3) 0.043(4) 0.019(3) 0.008(3) 0.008(2)
N3 0.043(3) 0.035(3) 0.036(3) 0.018(3) 0.011(3) 0.016(3)
N4 0.028(3) 0.037(3) 0.058(4) 0.023(3) -0.004(3) 0.009(3)
N5 0.036(3) 0.039(3) 0.064(5) 0.029(3) 0.027(3) 0.015(3)
C1 0.051(4) 0.027(3) 0.044(4) 0.016(3) 0.012(4) 0.009(3)
C2 0.039(4) 0.034(4) 0.043(4) 0.013(3) 0.005(3) 0.006(3)
C3 0.047(4) 0.041(4) 0.053(5) 0.029(4) 0.011(4) 0.005(4)
C4 0.050(4) 0.052(5) 0.044(4) 0.033(4) 0.017(4) 0.013(4)
C5 0.067(6) 0.037(4) 0.031(4) 0.016(3) -0.007(4) 0.010(4)
C6 0.052(5) 0.038(4) 0.041(4) 0.019(4) -0.009(4) 0.010(4)
C7 0.020(3) 0.049(5) 0.085(7) 0.025(5) 0.001(4) 0.003(3)
C8 0.032(4) 0.048(5) 0.075(6) 0.029(5) 0.017(4) 0.014(4)
N6 0.043(9) 0.032(8) 0.041(11) 0.008(9) 0.009(9) 0.004(8)
N7 0.049(7) 0.060(9) 0.036(8) 0.009(7) 0.005(6) -0.013(8)
N8 0.051(8) 0.041(8) 0.027(8) 0.027(7) -0.003(6) -0.004(7)
N9 0.047(8) 0.036(7) 0.041(9) 0.015(6) 0.025(8) 0.016(7)
N10 0.036(8) 0.035(7) 0.048(10) 0.021(7) 0.006(8) 0.004(6)
C9 0.034(7) 0.033(8) 0.073(9) 0.035(7) 0.020(7) 0.008(7)
C10 0.032(8) 0.055(9) 0.059(9) 0.022(7) 0.028(7) 0.011(8)
C11 0.056(7) 0.056(7) 0.041(6) 0.032(5) 0.024(5) 0.001(6)
C12 0.057(7) 0.046(7) 0.050(7) 0.037(6) 0.003(6) 0.007(6)
C13 0.050(8) 0.066(9) 0.076(9) 0.039(8) -0.011(8) 0.000(8)
C14 0.047(8) 0.058(8) 0.075(8) 0.040(7) 0.010(7) 0.014(7)
C15 0.052(8) 0.043(7) 0.070(9) 0.021(7) 0.006(8) 0.013(7)
C16 0.066(11) 0.039(9) 0.051(10) 0.013(8) -0.002(9) -0.002(9)
N6' 0.021(6) 0.032(8) 0.029(8) 0.018(7) -0.005(6) 0.008(6)
N7' 0.043(6) 0.021(6) 0.025(6) 0.001(5) 0.008(5) 0.004(6)
N8' 0.049(8) 0.047(8) 0.028(10) 0.014(7) -0.003(7) 0.003(7)
N9' 0.038(6) 0.040(7) 0.033(8) 0.019(6) 0.029(6) 0.029(6)
N10' 0.045(9) 0.040(8) 0.038(8) 0.022(6) -0.001(7) 0.003(6)
C9' 0.043(9) 0.078(14) 0.079(11) 0.049(11) 0.014(8) 0.024(12)
C10' 0.042(10) 0.065(11) 0.069(10) 0.031(9) 0.029(8) 0.001(8)
C11' 0.040(6) 0.046(7) 0.039(6) 0.025(5) 0.022(5) -0.001(5)
C12' 0.055(8) 0.062(8) 0.054(8) 0.028(7) 0.015(7) 0.001(8)
C13' 0.070(8) 0.032(7) 0.076(8) 0.012(7) -0.046(7) 0.014(7)
C14' 0.037(7) 0.052(8) 0.071(8) 0.031(7) -0.003(7) 0.011(7)
C15' 0.056(8) 0.045(7) 0.044(8) 0.019(6) 0.011(7) 0.029(7)
C16' 0.057(10) 0.026(8) 0.058(10) 0.010(7) 0.005(8) 0.012(8)

loop_
_atom_type_symbol
_atom_type_description
_atom_type_scat_dispersion_real
_atom_type_scat_dispersion_imag
_atom_type_scat_source
C C 0.0033 0.0016 'International Tables Vol C Tables 4.2.6.8 and 6.1.1.4'
H H 0.0000 0.0000 'International Tables Vol C Tables 4.2.6.8 and 6.1.1.4'
N N 0.0061 0.0033 'International Tables Vol C Tables 4.2.6.8 and 6.1.1.4'
Sb Sb -0.5866 1.5461 'International Tables Vol C Tables 4.2.6.8 and 6.1.1.4'
S S 0.1246 0.1234 'International Tables Vol C Tables 4.2.6.8 and 6.1.1.4'
Sm Sm -0.1638 3.4418 'International Tables Vol C Tables 4.2.6.8 and 6.1.1.4'

loop_
_geom_angle_atom_site_label_1
_geom_angle_atom_site_label_2
_geom_angle_atom_site_label_3
_geom_angle
_geom_angle_site_symmetry_3
N5 Sm1 N1 70.4(2) .
N5 Sm1 N3 131.2(2) .
N1 Sm1 N3 104.3(2) .
N5 Sm1 N2 135.7(2) .
N1 Sm1 N2 65.7(2) .
N3 Sm1 N2 67.3(2) .
N5 Sm1 N4 65.0(2) .
N1 Sm1 N4 78.4(2) .
N3 Sm1 N4 66.4(2) .
N2 Sm1 N4 109.7(2) .
N5 Sm1 S4 75.31(18) .
N1 Sm1 S4 81.90(17) .
N3 Sm1 S4 153.48(15) .
N2 Sm1 S4 93.25(15) .
N4 Sm1 S4 139.64(18) .
N5 Sm1 S3 76.86(16) .
N1 Sm1 S3 145.66(15) .
N3 Sm1 S3 89.45(15) .
N2 Sm1 S3 147.33(14) .
N4 Sm1 S3 78.75(16) .
S4 Sm1 S3 99.74(8) .
N5 Sm1 S1 142.23(16) .
N1 Sm1 S1 136.54(16) .
N3 Sm1 S1 75.15(15) .
N2 Sm1 S1 74.99(15) .
N4 Sm1 S1 134.33(17) .
S4 Sm1 S1 82.69(6) .
S3 Sm1 S1 77.10(7) .
N8 Sm2 N6 129.3(7) .
N8 Sm2 N9 61.1(7) .
N6 Sm2 N9 139.3(10) .
N8 Sm2 N10 100.6(11) .
N6 Sm2 N10 74.9(12) .
N9 Sm2 N10 64.4(7) .
N8 Sm2 N7' 67.6(5) .
N6 Sm2 N7' 63.7(7) .
N9 Sm2 N7' 99.1(7) .
N10 Sm2 N7' 69.2(9) .
N8 Sm2 N10' 106.4(10) .
N6 Sm2 N10' 71.3(11) .
N9 Sm2 N10' 68.3(8) .
N10 Sm2 N10' 5.8(15) .
N7' Sm2 N10' 72.1(10) .
N8 Sm2 N7 67.4(5) .
N6 Sm2 N7 62.0(7) .
N9 Sm2 N7 108.2(8) .
N10 Sm2 N7 80.7(10) .
N7' Sm2 N7 12.1(4) .
N10' Sm2 N7 83.2(11) .
N8 Sm2 N6' 134.8(6) .
N6 Sm2 N6' 5.5(10) .
N9 Sm2 N6' 138.3(9) .
N10 Sm2 N6' 74.1(10) .
N7' Sm2 N6' 68.7(7) .
N10' Sm2 N6' 70.0(11) .
N7 Sm2 N6' 67.4(7) .
N8 Sm2 N9' 67.8(6) .
N6 Sm2 N9' 136.9(10) .
N9 Sm2 N9' 6.7(7) .
N10 Sm2 N9' 62.4(8) .
N7' Sm2 N9' 103.6(6) .
N10' Sm2 N9' 65.6(8) .
N7 Sm2 N9' 113.4(7) .
N6' Sm2 N9' 135.0(9) .
N8 Sm2 N8' 3.3(6) .
N6 Sm2 N8' 126.0(7) .
N9 Sm2 N8' 63.5(6) .
N10 Sm2 N8' 100.1(11) .
N7' Sm2 N8' 64.5(7) .
N10' Sm2 N8' 105.9(11) .
N7 Sm2 N8' 64.1(6) .
N6' Sm2 N8' 131.5(7) .
N9' Sm2 N8' 70.2(5) .
N8 Sm2 S7 152.2(4) .
N6 Sm2 S7 78.2(6) .
N9 Sm2 S7 96.4(5) .
N10 Sm2 S7 81.7(9) .
N7' Sm2 S7 136.5(3) .
N10' Sm2 S7 76.6(9) .
N7 Sm2 S7 139.4(4) .
N6' Sm2 S7 72.7(5) .
N9' Sm2 S7 89.7(4) .
N8' Sm2 S7 155.5(4) .
N8 Sm2 S8 86.2(6) .
N6 Sm2 S8 75.8(9) .
N9 Sm2 S8 142.1(4) .
N10 Sm2 S8 146.8(7) .
N7' Sm2 S8 84.0(3) .
N10' Sm2 S8 145.4(8) .
N7 Sm2 S8 71.9(5) .
N6' Sm2 S8 78.2(8) .
N9' Sm2 S8 146.6(4) .
N8' Sm2 S8 84.8(5) .
S7 Sm2 S8 107.16(8) .
S1 Sb1 S3 98.03(7) .
S1 Sb1 S2 98.10(8) .
S3 Sb1 S2 100.62(8) .
S4 Sb2 S2 103.71(8) .
S4 Sb2 S5 96.66(8) .
S2 Sb2 S5 92.60(7) .
S7 Sb3 S6 96.63(7) .
S7 Sb3 S5 105.69(9) .
S6 Sb3 S5 95.79(8) .
S8 Sb4 S9 103.78(9) .
S8 Sb4 S9 97.59(8) 2_777
S9 Sb4 S9 85.90(8) 2_777
Sb1 S1 Sm1 91.40(6) .
Sb2 S2 Sb1 99.21(8) .
Sb1 S3 Sm1 91.23(7) .
Sb2 S4 Sm1 106.60(8) .
Sb3 S5 Sb2 105.54(8) .
Sb3 S6 Sm2 91.19(6) .
Sb3 S7 Sm2 93.58(7) .
Sb4 S8 Sm2 103.23(8) .
Sb4 S9 Sb4 94.10(7) 2_777
C1 N1 Sm1 117.6(5) .
C1 N1 H1A 107.9 .
Sm1 N1 H1A 107.9 .
C1 N1 H1B 107.9 .
Sm1 N1 H1B 107.9 .
H1A N1 H1B 107.2 .
C2 N2 C3 112.7(7) .
C2 N2 Sm1 111.1(5) .
C3 N2 Sm1 110.7(4) .
C2 N2 H2A 107.3 .
C3 N2 H2A 107.3 .
Sm1 N2 H2A 107.3 .
C4 N3 C5 112.8(7) .
C4 N3 Sm1 113.2(5) .
C5 N3 Sm1 114.1(5) .
C4 N3 H3A 105.2 .
C5 N3 H3A 105.2 .
Sm1 N3 H3A 105.2 .
C7 N4 C6 113.1(7) .
C7 N4 Sm1 112.4(5) .
C6 N4 Sm1 108.8(5) .
C7 N4 H4A 107.4 .
C6 N4 H4A 107.4 .
Sm1 N4 H4A 107.4 .
C8 N5 Sm1 119.1(6) .
C8 N5 H5A 107.5 .
Sm1 N5 H5A 107.5 .
C8 N5 H5B 107.5 .
Sm1 N5 H5B 107.5 .
H5A N5 H5B 107.0 .
N1 C1 C2 109.9(7) .
N1 C1 H1C 109.7 .
C2 C1 H1C 109.7 .
N1 C1 H1D 109.7 .
C2 C1 H1D 109.7 .
H1C C1 H1D 108.2 .
N2 C2 C1 111.1(6) .
N2 C2 H2B 109.4 .
C1 C2 H2B 109.4 .
N2 C2 H2C 109.4 .
C1 C2 H2C 109.4 .
H2B C2 H2C 108.0 .
N2 C3 C4 110.8(7) .
N2 C3 H3B 109.5 .
C4 C3 H3B 109.5 .
N2 C3 H3C 109.5 .
C4 C3 H3C 109.5 .
H3B C3 H3C 108.1 .
N3 C4 C3 110.9(7) .
N3 C4 H4B 109.5 .
C3 C4 H4B 109.5 .
N3 C4 H4C 109.5 .
C3 C4 H4C 109.5 .
H4B C4 H4C 108.1 .
N3 C5 C6 109.3(7) .
N3 C5 H5C 109.8 .
C6 C5 H5C 109.8 .
N3 C5 H5D 109.8 .
C6 C5 H5D 109.8 .
H5C C5 H5D 108.3 .
N4 C6 C5 108.8(6) .
N4 C6 H6C 109.9 .
C5 C6 H6C 109.9 .
N4 C6 H6D 109.9 .
C5 C6 H6D 109.9 .
H6C C6 H6D 108.3 .
N4 C7 C8 109.5(7) .
N4 C7 H7A 109.8 .
C8 C7 H7A 109.8 .
N4 C7 H7B 109.8 .
C8 C7 H7B 109.8 .
H7A C7 H7B 108.2 .
N5 C8 C7 108.7(7) .
N5 C8 H8A 109.9 .
C7 C8 H8A 109.9 .
N5 C8 H8B 109.9 .
C7 C8 H8B 109.9 .
H8A C8 H8B 108.3 .
C9 N6 Sm2 119(2) .
C9 N6 H6A 107.6 .
Sm2 N6 H6A 107.6 .
C9 N6 H6B 107.6 .
Sm2 N6 H6B 107.6 .
H6A N6 H6B 107.0 .
C10 N7 C11 134(2) .
C10 N7 Sm2 117.6(16) .
C11 N7 Sm2 106.7(13) .
C10 N7 H7C 94.3 .
C11 N7 H7C 94.3 .
Sm2 N7 H7C 94.3 .
C13 N8 C12 109.1(17) .
C13 N8 Sm2 118.9(17) .
C12 N8 Sm2 117.1(18) .
C13 N8 H8C 103.1 .
C12 N8 H8C 103.1 .
Sm2 N8 H8C 103.1 .
C14 N9 C15 103.8(17) .
C14 N9 Sm2 123.3(13) .
C15 N9 Sm2 121.6(15) .
C14 N9 H9E 101.3 .
C15 N9 H9E 101.3 .
Sm2 N9 H9E 101.3 .
C16 N10 Sm2 108(3) .
C16 N10 H10A 110.1 .
Sm2 N10 H10A 110.1 .
C16 N10 H10B 110.1 .
Sm2 N10 H10B 110.1 .
H10A N10 H10B 108.4 .
C10 C9 N6 106(2) .
C10 C9 H9A 110.5 .
N6 C9 H9A 110.5 .
C10 C9 H9B 110.5 .
N6 C9 H9B 110.5 .
H9A C9 H9B 108.7 .
N7 C10 C9 121(2) .
N7 C10 H10C 107.1 .
C9 C10 H10C 107.1 .
N7 C10 H10D 107.1 .
C9 C10 H10D 107.1 .
H10C C10 H10D 106.8 .
C12 C11 N7 122.8(18) .
C12 C11 H11A 106.6 .
N7 C11 H11A 106.6 .
C12 C11 H11B 106.6 .
N7 C11 H11B 106.6 .
H11A C11 H11B 106.6 .
C11 C12 N8 103.8(14) .
C11 C12 H12A 111.0 .
N8 C12 H12A 111.0 .
C11 C12 H12B 111.0 .
N8 C12 H12B 111.0 .
H12A C12 H12B 109.0 .
C14 C13 N8 114(2) .
C14 C13 H13A 108.8 .
N8 C13 H13A 108.8 .
C14 C13 H13B 108.8 .
N8 C13 H13B 108.8 .
H13A C13 H13B 107.7 .
C13 C14 N9 111.5(17) .
C13 C14 H14A 109.3 .
N9 C14 H14A 109.3 .
C13 C14 H14B 109.3 .
N9 C14 H14B 109.3 .
H14A C14 H14B 108.0 .
C16 C15 N9 105.3(18) .
C16 C15 H15A 110.7 .
N9 C15 H15A 110.7 .
C16 C15 H15B 110.7 .
N9 C15 H15B 110.7 .
H15A C15 H15B 108.8 .
C15 C16 N10 115(2) .
C15 C16 H16A 108.5 .
N10 C16 H16A 108.5 .
C15 C16 H16B 108.5 .
N10 C16 H16B 108.5 .
H16A C16 H16B 107.5 .
C9' N6' Sm2 115.7(18) .
C9' N6' H6E 108.4 .
Sm2 N6' H6E 108.4 .
C9' N6' H6F 108.4 .
Sm2 N6' H6F 108.4 .
H6E N6' H6F 107.4 .
C11' N7' C10' 115.4(17) .
C11' N7' Sm2 118.4(12) .
C10' N7' Sm2 111.7(12) .
C11' N7' H7'A 102.9 .
C10' N7' H7'A 102.9 .
Sm2 N7' H7'A 102.9 .
C13' N8' C12' 131(2) .
C13' N8' Sm2 108.5(16) .
C12' N8' Sm2 107.6(16) .
C13' N8' H8'A 102.1 .
C12' N8' H8'A 102.1 .
Sm2 N8' H8'A 102.1 .
C14' N9' C15' 113.9(16) .
C14' N9' Sm2 108.5(12) .
C15' N9' Sm2 107.9(13) .
C14' N9' H9'A 108.8 .
C15' N9' H9'A 108.8 .
Sm2 N9' H9'A 108.8 .
C16' N10' Sm2 117(3) .
C16' N10' H10E 107.9 .
Sm2 N10' H10E 107.9 .
C16' N10' H10F 107.9 .
Sm2 N10' H10F 107.9 .
H10E N10' H10F 107.2 .
C10' C9' N6' 117(3) .
C10' C9' H9C 108.0 .
N6' C9' H9C 108.0 .
C10' C9' H9D 108.0 .
N6' C9' H9D 108.0 .
H9C C9' H9D 107.3 .
C9' C10' N7' 123(2) .
C9' C10' H10G 106.5 .
N7' C10' H10G 106.5 .
C9' C10' H10H 106.5 .
N7' C10' H10H 106.5 .
H10G C10' H10H 106.5 .
C12' C11' N7' 115.2(16) .
C12' C11' H11C 108.5 .
N7' C11' H11C 108.5 .
C12' C11' H11D 108.5 .
N7' C11' H11D 108.5 .
H11C C11' H11D 107.5 .
C11' C12' N8' 118(2) .
C11' C12' H12C 107.9 .
N8' C12' H12C 107.9 .
C11' C12' H12D 107.9 .
N8' C12' H12D 107.9 .
H12C C12' H12D 107.2 .
C14' C13' N8' 125.9(19) .
C14' C13' H13C 105.8 .
N8' C13' H13C 105.8 .
C14' C13' H13D 105.8 .
N8' C13' H13D 105.8 .
H13C C13' H13D 106.2 .
C13' C14' N9' 122.6(17) .
C13' C14' H14C 106.7 .
N9' C14' H14C 106.7 .
C13' C14' H14D 106.7 .
N9' C14' H14D 106.7 .
H14C C14' H14D 106.6 .
C16' C15' N9' 116.4(18) .
C16' C15' H15C 108.2 .
N9' C15' H15C 108.2 .
C16' C15' H15D 108.2 .
N9' C15' H15D 108.2 .
H15C C15' H15D 107.3 .
C15' C16' N10' 110(3) .
C15' C16' H16C 109.6 .
N10' C16' H16C 109.6 .
C15' C16' H16D 109.6 .
N10' C16' H16D 109.6 .
H16C C16' H16D 108.1 .

loop_
_geom_bond_atom_site_label_1
_geom_bond_atom_site_label_2
_geom_bond_distance
_geom_bond_site_symmetry_2
Sm1 N5 2.585(6) .
Sm1 N1 2.589(6) .
Sm1 N3 2.604(6) .
Sm1 N2 2.621(6) .
Sm1 N4 2.621(6) .
Sm1 S4 2.802(2) .
Sm1 S3 2.872(2) .
Sm1 S1 2.8787(19) .
Sm2 N8 2.53(3) .
Sm2 N6 2.54(4) .
Sm2 N9 2.55(2) .
Sm2 N10 2.63(4) .
Sm2 N7' 2.609(19) .
Sm2 N10' 2.60(5) .
Sm2 N7 2.64(2) .
Sm2 N6' 2.64(3) .
Sm2 N9' 2.74(2) .
Sm2 N8' 2.72(3) .
Sm2 S7 2.800(2) .
Sm2 S8 2.852(2) .
Sb1 S1 2.366(2) .
Sb1 S3 2.382(2) .
Sb1 S2 2.474(2) .
Sb2 S4 2.376(2) .
Sb2 S2 2.463(2) .
Sb2 S5 2.510(2) .
Sb3 S7 2.383(2) .
Sb3 S6 2.4199(19) .
Sb3 S5 2.458(2) .
Sb4 S8 2.370(2) .
Sb4 S9 2.408(2) .
Sb4 S9 2.606(3) 2_777
S9 Sb4 2.606(3) 2_777
N1 C1 1.474(10) .
N1 H1A 0.9000 .
N1 H1B 0.9000 .
N2 C2 1.462(10) .
N2 C3 1.473(11) .
N2 H2A 0.9100 .
N3 C4 1.457(10) .
N3 C5 1.474(10) .
N3 H3A 0.9100 .
N4 C7 1.481(11) .
N4 C6 1.479(11) .
N4 H4A 0.9100 .
N5 C8 1.456(11) .
N5 H5A 0.9000 .
N5 H5B 0.9000 .
C1 C2 1.503(11) .
C1 H1C 0.9700 .
C1 H1D 0.9700 .
C2 H2B 0.9700 .
C2 H2C 0.9700 .
C3 C4 1.501(12) .
C3 H3B 0.9700 .
C3 H3C 0.9700 .
C4 H4B 0.9700 .
C4 H4C 0.9700 .
C5 C6 1.488(13) .
C5 H5C 0.9700 .
C5 H5D 0.9700 .
C6 H6C 0.9700 .
C6 H6D 0.9700 .
C7 C8 1.524(14) .
C7 H7A 0.9700 .
C7 H7B 0.9700 .
C8 H8A 0.9700 .
C8 H8B 0.9700 .
N6 C9 1.466(9) .
N6 H6A 0.9000 .
N6 H6B 0.9000 .
N7 C10 1.23(3) .
N7 C11 1.468(9) .
N7 H7C 0.9100 .
N8 C13 1.465(9) .
N8 C12 1.470(9) .
N8 H8C 0.9100 .
N9 C14 1.461(9) .
N9 C15 1.467(9) .
N9 H9E 0.9100 .
N10 C16 1.470(9) .
N10 H10A 0.9000 .
N10 H10B 0.9000 .
C9 C10 1.444(12) .
C9 H9A 0.9700 .
C9 H9B 0.9700 .
C10 H10C 0.9700 .
C10 H10D 0.9700 .
C11 C12 1.441(12) .
C11 H11A 0.9700 .
C11 H11B 0.9700 .
C12 H12A 0.9700 .
C12 H12B 0.9700 .
C13 C14 1.415(12) .
C13 H13A 0.9700 .
C13 H13B 0.9700 .
C14 H14A 0.9700 .
C14 H14B 0.9700 .
C15 C16 1.440(12) .
C15 H15A 0.9700 .
C15 H15B 0.9700 .
C16 H16A 0.9700 .
C16 H16B 0.9700 .
N6' C9' 1.466(9) .
N6' H6E 0.9000 .
N6' H6F 0.9000 .
N7' C11' 1.461(9) .
N7' C10' 1.55(3) .
N7' H7'A 0.9100 .
N8' C13' 1.468(9) .
N8' C12' 1.472(9) .
N8' H8'A 0.9100 .
N9' C14' 1.463(9) .
N9' C15' 1.470(9) .
N9' H9'A 0.9100 .
N10' C16' 1.469(9) .
N10' H10E 0.9000 .
N10' H10F 0.9000 .
C9' C10' 1.441(12) .
C9' H9C 0.9700 .
C9' H9D 0.9700 .
C10' H10G 0.9700 .
C10' H10H 0.9700 .
C11' C12' 1.438(11) .
C11' H11C 0.9700 .
C11' H11D 0.9700 .
C12' H12C 0.9700 .
C12' H12D 0.9700 .
C13' C14' 1.442(12) .
C13' H13C 0.9700 .
C13' H13D 0.9700 .
C14' H14C 0.9700 .
C14' H14D 0.9700 .
C15' C16' 1.441(12) .
C15' H15C 0.9700 .
C15' H15D 0.9700 .
C16' H16C 0.9700 .
C16' H16D 0.9700 .

loop_
_geom_hbond_atom_site_label_D
_geom_hbond_atom_site_label_H
_geom_hbond_atom_site_label_A
_geom_hbond_distance_DH
_geom_hbond_distance_HA
_geom_hbond_distance_DA
_geom_hbond_angle_DHA
_geom_hbond_site_symmetry_A
N1 H1A S5 0.90 2.94 3.599(7) 131.0 2_676
N1 H1B S4 0.90 2.55 3.400(7) 157.6 2_676
N2 H2A S1 0.91 2.92 3.354(7) 111.0 .
N5 H5B S4 0.90 2.54 3.432(8) 172.6 2_676
N6 H6B S7 0.90 2.81 3.67(4) 160.9 2_666
N8 H8C S9 0.91 2.60 3.41(3) 149.5 .
N10 H10A S3 0.90 2.94 3.81(4) 163.7 2_666
N10 H10B S7 0.90 2.65 3.55(4) 170.7 2_666

loop_
_geom_torsion_atom_site_label_1
_geom_torsion_atom_site_label_2
_geom_torsion_atom_site_label_3
_geom_torsion_atom_site_label_4
_geom_torsion
_geom_torsion_site_symmetry_1
_geom_torsion_site_symmetry_4
S3 Sb1 S1 Sm1 12.32(8) . .
S2 Sb1 S1 Sm1 -89.69(7) . .
N5 Sm1 S1 Sb1 37.1(3) . .
N1 Sm1 S1 Sb1 161.4(2) . .
N3 Sm1 S1 Sb1 -103.26(16) . .
N2 Sm1 S1 Sb1 -173.19(16) . .
N4 Sm1 S1 Sb1 -70.1(2) . .
S4 Sm1 S1 Sb1 91.44(8) . .
S3 Sm1 S1 Sb1 -10.35(6) . .
S4 Sb2 S2 Sb1 76.15(9) . .
S5 Sb2 S2 Sb1 173.65(8) . .
S1 Sb1 S2 Sb2 5.07(8) . .
S3 Sb1 S2 Sb2 -94.73(9) . .
S1 Sb1 S3 Sm1 -12.35(8) . .
S2 Sb1 S3 Sm1 87.51(7) . .
N5 Sm1 S3 Sb1 -142.11(19) . .
N1 Sm1 S3 Sb1 -159.7(3) . .
N3 Sm1 S3 Sb1 85.16(16) . .
N2 Sm1 S3 Sb1 42.1(3) . .
N4 Sm1 S3 Sb1 151.22(18) . .
S4 Sm1 S3 Sb1 -69.83(8) . .
S1 Sm1 S3 Sb1 10.28(6) . .
S2 Sb2 S4 Sm1 -66.52(10) . .
S5 Sb2 S4 Sm1 -160.84(8) . .
N5 Sm1 S4 Sb2 137.45(18) . .
N1 Sm1 S4 Sb2 -150.82(17) . .
N3 Sm1 S4 Sb2 -44.9(4) . .
N2 Sm1 S4 Sb2 -85.98(16) . .
N4 Sm1 S4 Sb2 148.0(2) . .
S3 Sm1 S4 Sb2 63.92(10) . .
S1 Sm1 S4 Sb2 -11.58(8) . .
S7 Sb3 S5 Sb2 -95.52(9) . .
S6 Sb3 S5 Sb2 165.90(8) . .
S4 Sb2 S5 Sb3 128.21(9) . .
S2 Sb2 S5 Sb3 24.08(9) . .
S7 Sb3 S6 Sm2 -1.49(8) . .
S5 Sb3 S6 Sm2 105.10(7) . .
N8 Sm2 S6 Sb3 164.2(6) . .
N6 Sm2 S6 Sb3 -53.2(12) . .
N9 Sm2 S6 Sb3 101.4(5) . .
N10 Sm2 S6 Sb3 69.3(11) . .
N7' Sm2 S6 Sb3 -175.3(6) . .
N10' Sm2 S6 Sb3 61.5(10) . .
N7 Sm2 S6 Sb3 -158.8(7) . .
N6' Sm2 S6 Sb3 -46.1(10) . .
N9' Sm2 S6 Sb3 94.4(3) . .
N8' Sm2 S6 Sb3 165.9(5) . .
S7 Sm2 S6 Sb3 1.29(7) . .
S8 Sm2 S6 Sb3 -108.20(8) . .
S6 Sb3 S7 Sm2 1.53(8) . .
S5 Sb3 S7 Sm2 -96.42(8) . .
N8 Sm2 S7 Sb3 -39.7(15) . .
N6 Sm2 S7 Sb3 147.2(9) . .
N9 Sm2 S7 Sb3 -73.7(5) . .
N10 Sm2 S7 Sb3 -136.6(7) . .
N7' Sm2 S7 Sb3 175.8(5) . .
N10' Sm2 S7 Sb3 -139.5(7) . .
N7 Sm2 S7 Sb3 158.3(7) . .
N6' Sm2 S7 Sb3 147.5(8) . .
N9' Sm2 S7 Sb3 -74.5(4) . .
N8' Sm2 S7 Sb3 -40.5(17) . .
S8 Sm2 S7 Sb3 76.24(9) . .
S9 Sb4 S8 Sm2 -69.73(9) . .
S9 Sb4 S8 Sm2 -157.34(8) 2_777 .
N8 Sm2 S8 Sb4 71.2(4) . .
N6 Sm2 S8 Sb4 -156.6(6) . .
N9 Sm2 S8 Sb4 42.0(9) . .
N10 Sm2 S8 Sb4 174.8(16) . .
N7' Sm2 S8 Sb4 139.1(4) . .
N10' Sm2 S8 Sb4 -175.1(15) . .
N7 Sm2 S8 Sb4 138.7(4) . .
N6' Sm2 S8 Sb4 -151.5(6) . .
N9' Sm2 S8 Sb4 33.4(8) . .
N8' Sm2 S8 Sb4 74.2(6) . .
S7 Sm2 S8 Sb4 -83.96(9) . .
S8 Sb4 S9 Sb4 -96.82(8) . 2_777
S9 Sb4 S9 Sb4 0.0 2_777 2_777
N5 Sm1 N1 C1 177.3(6) . .
N3 Sm1 N1 C1 -53.6(6) . .
N2 Sm1 N1 C1 2.8(5) . .
N4 Sm1 N1 C1 -115.3(6) . .
S4 Sm1 N1 C1 100.1(6) . .
S3 Sm1 N1 C1 -164.5(4) . .
S1 Sm1 N1 C1 29.8(7) . .
N5 Sm1 N2 C2 18.0(6) . .
N1 Sm1 N2 C2 25.3(5) . .
N3 Sm1 N2 C2 144.3(5) . .
N4 Sm1 N2 C2 92.0(5) . .
S4 Sm1 N2 C2 -54.2(5) . .
S3 Sm1 N2 C2 -168.0(4) . .
S1 Sm1 N2 C2 -135.8(5) . .
N5 Sm1 N2 C3 -108.1(6) . .
N1 Sm1 N2 C3 -100.7(5) . .
N3 Sm1 N2 C3 18.3(5) . .
N4 Sm1 N2 C3 -34.1(6) . .
S4 Sm1 N2 C3 179.7(5) . .
S3 Sm1 N2 C3 66.0(6) . .
S1 Sm1 N2 C3 98.2(5) . .
N5 Sm1 N3 C4 143.8(5) . .
N1 Sm1 N3 C4 67.5(6) . .
N2 Sm1 N3 C4 12.2(5) . .
N4 Sm1 N3 C4 137.8(6) . .
S4 Sm1 N3 C4 -33.2(7) . .
S3 Sm1 N3 C4 -144.3(5) . .
S1 Sm1 N3 C4 -67.5(5) . .
N5 Sm1 N3 C5 12.9(6) . .
N1 Sm1 N3 C5 -63.4(5) . .
N2 Sm1 N3 C5 -118.7(5) . .
N4 Sm1 N3 C5 6.9(5) . .
S4 Sm1 N3 C5 -164.1(4) . .
S3 Sm1 N3 C5 84.8(5) . .
S1 Sm1 N3 C5 161.6(5) . .
N5 Sm1 N4 C7 -23.8(6) . .
N1 Sm1 N4 C7 -97.3(6) . .
N3 Sm1 N4 C7 151.2(6) . .
N2 Sm1 N4 C7 -156.0(5) . .
S4 Sm1 N4 C7 -35.0(7) . .
S3 Sm1 N4 C7 56.9(6) . .
S1 Sm1 N4 C7 116.0(6) . .
N5 Sm1 N4 C6 -149.8(5) . .
N1 Sm1 N4 C6 136.6(5) . .
N3 Sm1 N4 C6 25.2(5) . .
N2 Sm1 N4 C6 78.0(5) . .
S4 Sm1 N4 C6 -161.0(4) . .
S3 Sm1 N4 C6 -69.2(5) . .
S1 Sm1 N4 C6 -10.0(6) . .
N1 Sm1 N5 C8 79.8(6) . .
N3 Sm1 N5 C8 -12.3(7) . .
N2 Sm1 N5 C8 87.0(6) . .
N4 Sm1 N5 C8 -6.2(6) . .
S4 Sm1 N5 C8 166.3(6) . .
S3 Sm1 N5 C8 -89.7(6) . .
S1 Sm1 N5 C8 -137.3(5) . .
Sm1 N1 C1 C2 -29.6(8) . .
C3 N2 C2 C1 73.0(8) . .
Sm1 N2 C2 C1 -51.9(8) . .
N1 C1 C2 N2 54.1(9) . .
C2 N2 C3 C4 -172.3(6) . .
Sm1 N2 C3 C4 -47.1(7) . .
C5 N3 C4 C3 90.2(8) . .
Sm1 N3 C4 C3 -41.3(8) . .
N2 C3 C4 N3 60.5(9) . .
C4 N3 C5 C6 -169.4(7) . .
Sm1 N3 C5 C6 -38.3(8) . .
C7 N4 C6 C5 178.4(7) . .
Sm1 N4 C6 C5 -56.0(7) . .
N3 C5 C6 N4 64.0(9) . .
C6 N4 C7 C8 174.4(7) . .
Sm1 N4 C7 C8 50.8(8) . .
Sm1 N5 C8 C7 33.8(9) . .
N4 C7 C8 N5 -55.0(10) . .
N8 Sm2 N6 C9 -23(3) . .
N9 Sm2 N6 C9 67(3) . .
N10 Sm2 N6 C9 69(3) . .
N7' Sm2 N6 C9 -5(2) . .
N10' Sm2 N6 C9 74(3) . .
N7 Sm2 N6 C9 -19(2) . .
N6' Sm2 N6 C9 150(19) . .
N9' Sm2 N6 C9 77(3) . .
N8' Sm2 N6 C9 -23(3) . .
S7 Sm2 N6 C9 153(3) . .
S8 Sm2 N6 C9 -95(2) . .
N8 Sm2 N7 C10 172(2) . .
N6 Sm2 N7 C10 -5(2) . .
N9 Sm2 N7 C10 -141.8(18) . .
N10 Sm2 N7 C10 -82.8(19) . .
N7' Sm2 N7 C10 -100(3) . .
N10' Sm2 N7 C10 -77.4(19) . .
N6' Sm2 N7 C10 -6.3(19) . .
N9' Sm2 N7 C10 -137.2(18) . .
N8' Sm2 N7 C10 171(2) . .
S7 Sm2 N7 C10 -17(2) . .
S8 Sm2 N7 C10 78.1(18) . .
N8 Sm2 N7 C11 4.6(15) . .
N6 Sm2 N7 C11 -172.0(19) . .
N9 Sm2 N7 C11 51.2(15) . .
N10 Sm2 N7 C11 110.3(16) . .
N7' Sm2 N7 C11 93(4) . .
N10' Sm2 N7 C11 115.6(15) . .
N6' Sm2 N7 C11 -173.2(17) . .
N9' Sm2 N7 C11 55.9(15) . .
N8' Sm2 N7 C11 4.2(14) . .
S7 Sm2 N7 C11 175.6(10) . .
S8 Sm2 N7 C11 -88.8(13) . .
N6 Sm2 N8 C13 161(2) . .
N9 Sm2 N8 C13 29.3(19) . .
N10 Sm2 N8 C13 82(2) . .
N7' Sm2 N8 C13 144(2) . .
N10' Sm2 N8 C13 82(2) . .
N7 Sm2 N8 C13 157(2) . .
N6' Sm2 N8 C13 160.1(18) . .
N9' Sm2 N8 C13 28.0(19) . .
N8' Sm2 N8 C13 164(25) . .
S7 Sm2 N8 C13 -10(3) . .
S8 Sm2 N8 C13 -131(2) . .
N6 Sm2 N8 C12 27(2) . .
N9 Sm2 N8 C12 -105(2) . .
N10 Sm2 N8 C12 -52.5(19) . .
N7' Sm2 N8 C12 9.7(15) . .
N10' Sm2 N8 C12 -52(2) . .
N7 Sm2 N8 C12 22.7(16) . .
N6' Sm2 N8 C12 26(3) . .
N9' Sm2 N8 C12 -107(2) . .
N8' Sm2 N8 C12 30(22) . .
S7 Sm2 N8 C12 -144.7(10) . .
S8 Sm2 N8 C12 94.7(17) . .
N8 Sm2 N9 C14 -19.3(18) . .
N6 Sm2 N9 C14 -137.2(18) . .
N10 Sm2 N9 C14 -139(2) . .
N7' Sm2 N9 C14 -77.4(19) . .
N10' Sm2 N9 C14 -144(2) . .
N7 Sm2 N9 C14 -69(2) . .
N6' Sm2 N9 C14 -145.5(17) . .
N9' Sm2 N9 C14 150(9) . .
N8' Sm2 N9 C14 -21.9(18) . .
S7 Sm2 N9 C14 143.4(19) . .
S8 Sm2 N9 C14 15(3) . .
N8 Sm2 N9 C15 118(2) . .
N6 Sm2 N9 C15 0(3) . .
N10 Sm2 N9 C15 -2(2) . .
N7' Sm2 N9 C15 60.1(19) . .
N10' Sm2 N9 C15 -6.3(19) . .
N7 Sm2 N9 C15 68.3(19) . .
N6' Sm2 N9 C15 -8(2) . .
N9' Sm2 N9 C15 -72(7) . .
N8' Sm2 N9 C15 116(2) . .
S7 Sm2 N9 C15 -79.1(19) . .
S8 Sm2 N9 C15 152.0(14) . .
N8 Sm2 N10 C16 -76(2) . .
N6 Sm2 N10 C16 156(2) . .
N9 Sm2 N10 C16 -25.0(19) . .
N7' Sm2 N10 C16 -137(2) . .
N10' Sm2 N10 C16 105(17) . .
N7 Sm2 N10 C16 -140(2) . .
N6' Sm2 N10 C16 151(2) . .
N9' Sm2 N10 C16 -17.8(17) . .
N8' Sm2 N10 C16 -79(2) . .
S7 Sm2 N10 C16 76(2) . .
S8 Sm2 N10 C16 -175.0(11) . .
Sm2 N6 C9 C10 37(3) . .
C11 N7 C10 C9 -168(2) . .
Sm2 N7 C10 C9 30(3) . .
N6 C9 C10 N7 -44(3) . .
C10 N7 C11 C12 161(3) . .
Sm2 N7 C11 C12 -36(2) . .
N7 C11 C12 N8 55(3) . .
C13 N8 C12 C11 176(2) . .
Sm2 N8 C12 C11 -45(2) . .
C12 N8 C13 C14 99(3) . .
Sm2 N8 C13 C14 -39(3) . .
N8 C13 C14 N9 19(3) . .
C15 N9 C14 C13 -136(2) . .
Sm2 N9 C14 C13 7(3) . .
C14 N9 C15 C16 172(2) . .
Sm2 N9 C15 C16 28(3) . .
N9 C15 C16 N10 -55(3) . .
Sm2 N10 C16 C15 55(3) . .
N8 Sm2 N6' C9' 1(3) . .
N6 Sm2 N6' C9' -7(15) . .
N9 Sm2 N6' C9' 97(2) . .
N10 Sm2 N6' C9' 91(3) . .
N7' Sm2 N6' C9' 17(2) . .
N10' Sm2 N6' C9' 95(3) . .
N7 Sm2 N6' C9' 4(2) . .
N9' Sm2 N6' C9' 105(2) . .
N8' Sm2 N6' C9' 1(3) . .
S7 Sm2 N6' C9' 177(3) . .
S8 Sm2 N6' C9' -71(2) . .
N8 Sm2 N7' C11' 18.2(14) . .
N6 Sm2 N7' C11' -147.3(17) . .
N9 Sm2 N7' C11' 71.7(13) . .
N10 Sm2 N7' C11' 129.8(15) . .
N10' Sm2 N7' C11' 135.2(15) . .
N7 Sm2 N7' C11' -68(3) . .
N6' Sm2 N7' C11' -149.8(16) . .
N9' Sm2 N7' C11' 76.8(13) . .
N8' Sm2 N7' C11' 16.9(14) . .
S7 Sm2 N7' C11' -178.9(11) . .
S8 Sm2 N7' C11' -70.2(13) . .
N8 Sm2 N7' C10' 155.9(15) . .
N6 Sm2 N7' C10' -9.6(16) . .
N9 Sm2 N7' C10' -150.6(13) . .
N10 Sm2 N7' C10' -92.5(15) . .
N10' Sm2 N7' C10' -87.1(14) . .
N7 Sm2 N7' C10' 69(3) . .
N6' Sm2 N7' C10' -12.2(15) . .
N9' Sm2 N7' C10' -145.5(13) . .
N8' Sm2 N7' C10' 154.6(15) . .
S7 Sm2 N7' C10' -41.2(14) . .
S8 Sm2 N7' C10' 67.5(13) . .
N8 Sm2 N8' C13' -44(21) . .
N6 Sm2 N8' C13' 133(2) . .
N9 Sm2 N8' C13' -0.4(18) . .
N10 Sm2 N8' C13' 54(2) . .
N7' Sm2 N8' C13' 115(2) . .
N10' Sm2 N8' C13' 55(2) . .
N7 Sm2 N8' C13' 129(2) . .
N6' Sm2 N8' C13' 132(2) . .
N9' Sm2 N8' C13' -1.4(19) . .
S7 Sm2 N8' C13' -38(3) . .
S8 Sm2 N8' C13' -159(2) . .
N8 Sm2 N8' C12' 170(24) . .
N6 Sm2 N8' C12' -13(3) . .
N9 Sm2 N8' C12' -146(2) . .
N10 Sm2 N8' C12' -91.5(19) . .
N7' Sm2 N8' C12' -30.5(16) . .
N10' Sm2 N8' C12' -91(2) . .
N7 Sm2 N8' C12' -17.1(16) . .
N6' Sm2 N8' C12' -14(3) . .
N9' Sm2 N8' C12' -147(2) . .
S7 Sm2 N8' C12' 176.4(9) . .
S8 Sm2 N8' C12' 55.3(18) . .
N8 Sm2 N9' C14' 14.0(14) . .
N6 Sm2 N9' C14' -110.4(15) . .
N9 Sm2 N9' C14' 4(6) . .
N10 Sm2 N9' C14' -101.9(18) . .
N7' Sm2 N9' C14' -44.5(15) . .
N10' Sm2 N9' C14' -107.3(18) . .
N7 Sm2 N9' C14' -37.0(15) . .
N6' Sm2 N9' C14' -117.9(15) . .
N8' Sm2 N9' C14' 11.6(15) . .
S7 Sm2 N9' C14' 177.3(14) . .
S8 Sm2 N9' C14' 55.4(18) . .
N8 Sm2 N9' C15' 137.9(15) . .
N6 Sm2 N9' C15' 13.5(18) . .
N9 Sm2 N9' C15' 128(8) . .
N10 Sm2 N9' C15' 22.0(15) . .
N7' Sm2 N9' C15' 79.4(13) . .
N10' Sm2 N9' C15' 16.6(16) . .
N7 Sm2 N9' C15' 86.9(13) . .
N6' Sm2 N9' C15' 6.0(18) . .
N8' Sm2 N9' C15' 135.5(15) . .
S7 Sm2 N9' C15' -58.8(13) . .
S8 Sm2 N9' C15' 179.3(8) . .
N8 Sm2 N10' C16' -46(3) . .
N6 Sm2 N10' C16' -172(3) . .
N9 Sm2 N10' C16' 3(2) . .
N10 Sm2 N10' C16' -45(14) . .
N7' Sm2 N10' C16' -105(3) . .
N7 Sm2 N10' C16' -110(3) . .
N6' Sm2 N10' C16' -178(3) . .
N9' Sm2 N10' C16' 10(2) . .
N8' Sm2 N10' C16' -49(3) . .
S7 Sm2 N10' C16' 106(3) . .
S8 Sm2 N10' C16' -153.4(17) . .
Sm2 N6' C9' C10' -20(4) . .
N6' C9' C10' N7' 8(4) . .
C11' N7' C10' C9' 147(3) . .
Sm2 N7' C10' C9' 8(3) . .
C10' N7' C11' C12' -136(2) . .
Sm2 N7' C11' C12' 0(2) . .
N7' C11' C12' N8' -33(3) . .
C13' N8' C12' C11' -89(4) . .
Sm2 N8' C12' C11' 46(3) . .
C12' N8' C13' C14' 124(3) . .
Sm2 N8' C13' C14' -11(4) . .
N8' C13' C14' N9' 25(4) . .
C15' N9' C14' C13' -143(2) . .
Sm2 N9' C14' C13' -23(3) . .
C14' N9' C15' C16' 75(3) . .
Sm2 N9' C15' C16' -45(2) . .
N9' C15' C16' N10' 56(3) . .
Sm2 N10' C16' C15' -36(3) . .
